data_4113595
loop_
_publ_author_name
'Yugen Zhang'
'R. H. Holm'

_publ_section_title
;
 Synthesis of a Molecular Mo2Fe6S9 Cluster with the Topology of the PN
 Cluster of Nitrogenase by Rearrangement of an Edge-Bridged Mo2Fe6S8
 Double Cubane
;
_journal_name_full 'Journal of the American Chemical Society'
_journal_page_first 3910
_journal_page_last 3920
_journal_paper_doi 10.1021/ja0214633
_journal_volume 125
_journal_year 2003
_chemical_formula_moiety '(Et4N)4[ Tp2Mo2Fe6S8Cl4]2MeCN '
_chemical_formula_sum 'C54 H106 B2 Cl4 Fe6 Mo2 N18 S8'
_chemical_formula_weight 1954.44
_chemical_name_systematic
; 
 ? 
;
_space_group_IT_number 14
_symmetry_cell_setting monoclinic
_symmetry_space_group_name_Hall '-P 2yn'
_symmetry_space_group_name_H-M 'P 1 21/n 1'
_atom_sites_solution_hydrogens geom
_atom_sites_solution_primary direct
_atom_sites_solution_secondary difmap
_audit_creation_method SHELXL-97
_cell_angle_alpha 90.00
_cell_angle_beta 94.503(2)
_cell_angle_gamma 90.00
_cell_formula_units_Z 2
_cell_length_a 14.5127(14)
_cell_length_b 14.1623(13)
_cell_length_c 19.4281(18)
_cell_measurement_temperature 293(2)
_cell_volume 3980.8(6)
_computing_cell_refinement 'Bruker Smart'
_computing_data_collection 'Bruker Smart'
_computing_data_reduction 'Bruker SHELXTL'
_computing_molecular_graphics 'Bruker SHELXTL'
_computing_publication_material 'Bruker SHELXTL'
_computing_structure_refinement 'SHELXL-97 (Sheldrick, 1997)'
_computing_structure_solution 'SHELXS-97 (Sheldrick, 1990)'
_diffrn_ambient_temperature 213(2)
_diffrn_measured_fraction_theta_full 0.985
_diffrn_measured_fraction_theta_max 0.985
_diffrn_measurement_device_type 'CCD area detector'
_diffrn_measurement_method 'phi and omega scan'
_diffrn_radiation_monochromator graphite
_diffrn_radiation_source 'fine-focus sealed tube'
_diffrn_radiation_type MoK\a
_diffrn_radiation_wavelength 0.71073
_diffrn_reflns_av_R_equivalents 0.0478
_diffrn_reflns_av_sigmaI/netI 0.0522
_diffrn_reflns_limit_h_max 19
_diffrn_reflns_limit_h_min -14
_diffrn_reflns_limit_k_max 18
_diffrn_reflns_limit_k_min -18
_diffrn_reflns_limit_l_max 25
_diffrn_reflns_limit_l_min -25
_diffrn_reflns_number 26545
_diffrn_reflns_theta_full 28.27
_diffrn_reflns_theta_max 28.27
_diffrn_reflns_theta_min 1.78
_diffrn_standards_decay_% none
_exptl_absorpt_coefficient_mu 1.756
_exptl_absorpt_correction_T_max 0.916
_exptl_absorpt_correction_T_min 0.839
_exptl_absorpt_correction_type SADABS
_exptl_crystal_colour black
_exptl_crystal_density_diffrn 1.630
_exptl_crystal_density_meas ?
_exptl_crystal_description block
_exptl_crystal_F_000 1002
_exptl_crystal_size_max 0.2
_exptl_crystal_size_mid 0.1
_exptl_crystal_size_min 0.1
_refine_diff_density_max 0.721
_refine_diff_density_min -0.443
_refine_diff_density_rms 0.107
_refine_ls_extinction_method none
_refine_ls_goodness_of_fit_ref 1.096
_refine_ls_hydrogen_treatment mixed
_refine_ls_matrix_type full
_refine_ls_number_parameters 453
_refine_ls_number_reflns 9713
_refine_ls_number_restraints 0
_refine_ls_restrained_S_all 1.096
_refine_ls_R_factor_all 0.0808
_refine_ls_R_factor_gt 0.0635
_refine_ls_shift/su_max 0.023
_refine_ls_shift/su_mean 0.000
_refine_ls_structure_factor_coef Fsqd
_refine_ls_weighting_details 'calc w=1/[\s^2^(Fo^2^)+(0.0458P)^2^+13.9980P] where P=(Fo^2^+2Fc^2^)/3'
_refine_ls_weighting_scheme calc
_refine_ls_wR_factor_gt 0.1242
_refine_ls_wR_factor_ref 0.1311
_reflns_number_gt 8308
_reflns_number_total 9713
_reflns_threshold_expression >2sigma(I)
_cod_data_source_file ja0214633_4.cif
_cod_data_source_block (Et4N)4[Tp2Mo2Fe6S8Cl4]2MeCN
_cod_depositor_comments
;
The following automatic conversions were performed:

'_exptl_crystal_density_meas' value 'none' was changed to '?' - the
value is perceived as not measured.

Automatic conversion script
Id: cif_fix_values 3008 2015-01-20 13:52:24Z robertas 
;
_cod_database_code 4113595

loop_
_symmetry_equiv_pos_as_xyz
'x, y, z'
'-x+1/2, y+1/2, -z+1/2'
'-x, -y, -z'
'x-1/2, -y-1/2, z-1/2'

loop_
_atom_site_label
_atom_site_type_symbol
_atom_site_fract_x
_atom_site_fract_y
_atom_site_fract_z
_atom_site_U_iso_or_equiv
_atom_site_adp_type
_atom_site_occupancy
_atom_site_symmetry_multiplicity
_atom_site_calc_flag
_atom_site_refinement_flags
_atom_site_disorder_assembly
_atom_site_disorder_group
Mo1 Mo 0.24459(3) 0.38770(3) 0.070820(19) 0.01828(9) Uani 1 1 d . . .
Fe1 Fe 0.08564(4) 0.48301(5) 0.03221(3) 0.02335(15) Uani 1 1 d . . .
Fe2 Fe 0.07448(5) 0.30165(5) 0.06440(4) 0.02542(16) Uani 1 1 d . . .
Fe3 Fe 0.14145(5) 0.34999(5) -0.05011(3) 0.02496(16) Uani 1 1 d . . .
S1 S 0.11895(8) 0.42016(9) 0.13945(6) 0.0262(2) Uani 1 1 d . . .
S2 S 0.21578(8) 0.49073(8) -0.02535(6) 0.0251(2) Uani 1 1 d . . .
S3 S 0.20424(8) 0.23696(8) 0.02279(6) 0.0265(2) Uani 1 1 d . . .
S4 S 0.01655(8) 0.62815(8) 0.03069(7) 0.0284(3) Uani 1 1 d . . .
Cl1 Cl -0.00690(10) 0.18111(10) 0.11366(7) 0.0410(3) Uani 1 1 d . . .
Cl2 Cl 0.14460(10) 0.28824(10) -0.15973(7) 0.0397(3) Uani 1 1 d . . .
N1 N 0.3140(3) 0.3066(3) 0.1595(2) 0.0240(8) Uani 1 1 d . . .
N2 N 0.4030(3) 0.3235(3) 0.1841(2) 0.0246(8) Uani 1 1 d . . .
N3 N 0.3169(3) 0.5076(3) 0.12839(19) 0.0238(8) Uani 1 1 d . . .
N4 N 0.4014(3) 0.4972(3) 0.1633(2) 0.0249(8) Uani 1 1 d . . .
N5 N 0.3871(3) 0.3733(3) 0.0346(2) 0.0243(8) Uani 1 1 d . . .
N6 N 0.4646(3) 0.3889(3) 0.0774(2) 0.0248(8) Uani 1 1 d . . .
N7 N 0.8112(3) 0.0894(3) 0.9307(2) 0.0372(10) Uani 1 1 d . . .
N8 N 0.3282(3) 0.1011(3) 0.7376(2) 0.0353(10) Uani 1 1 d . . .
N9 N 0.5054(5) 0.0990(5) -0.0589(4) 0.076(2) Uani 1 1 d . . .
B1 B 0.4570(4) 0.4062(4) 0.1550(3) 0.0251(11) Uani 1 1 d . . .
C1 C 0.2868(4) 0.2306(4) 0.1931(3) 0.0298(10) Uani 1 1 d . . .
H1 H 0.2288 0.2027 0.1860 0.036 Uiso 1 1 calc R . .
C2 C 0.3573(4) 0.1990(4) 0.2401(3) 0.0350(12) Uani 1 1 d . . .
H2 H 0.3557 0.1481 0.2702 0.042 Uiso 1 1 calc R . .
C3 C 0.4293(4) 0.2591(4) 0.2324(2) 0.0305(11) Uani 1 1 d . . .
H3 H 0.4871 0.2559 0.2567 0.037 Uiso 1 1 calc R . .
C4 C 0.2867(4) 0.5934(3) 0.1434(2) 0.0268(10) Uani 1 1 d . . .
H4 H 0.2302 0.6188 0.1267 0.032 Uiso 1 1 calc R . .
C5 C 0.3518(4) 0.6392(4) 0.1876(3) 0.0315(11) Uani 1 1 d . . .
H5 H 0.3481 0.7000 0.2053 0.038 Uiso 1 1 calc R . .
C6 C 0.4225(3) 0.5761(3) 0.1995(2) 0.0278(10) Uani 1 1 d . . .
H6 H 0.4762 0.5860 0.2280 0.033 Uiso 1 1 calc R . .
C7 C 0.4155(4) 0.3615(3) -0.0287(3) 0.0288(10) Uani 1 1 d . . .
H7 H 0.3769 0.3503 -0.0683 0.035 Uiso 1 1 calc R . .
C8 C 0.5102(4) 0.3686(4) -0.0267(3) 0.0357(12) Uani 1 1 d . . .
H8 H 0.5468 0.3623 -0.0636 0.043 Uiso 1 1 calc R . .
C9 C 0.5393(3) 0.3867(4) 0.0404(3) 0.0309(11) Uani 1 1 d . . .
H9 H 0.6002 0.3960 0.0577 0.037 Uiso 1 1 calc R . .
C10 C 0.7450(6) 0.0245(5) 0.9692(4) 0.0289(17) Uani 0.60 1 d P A 1
H10A H 0.6840 0.0529 0.9651 0.035 Uiso 1 1 calc R A 1
H10B H 0.7405 -0.0357 0.9454 0.035 Uiso 1 1 calc R A 1
C11 C 0.7697(6) 0.0062(5) 1.0418(4) 0.066(2) Uani 1 1 d . A 1
H11A H 0.8266 -0.0286 1.0467 0.099 Uiso 1 1 calc R A 1
H11B H 0.7217 -0.0301 1.0605 0.099 Uiso 1 1 calc R A 1
H11C H 0.7771 0.0650 1.0662 0.099 Uiso 1 1 calc R A 1
C101 C 0.8503(14) 0.0304(14) 0.9946(10) 0.066(5) Uiso 0.40 1 d P A 2
C12 C 0.8149(7) 0.1868(6) 0.9690(5) 0.061(2) Uani 0.60 1 d P A 1
H12A H 0.8539 0.1780 1.0114 0.073 Uiso 1 1 calc R A 1
H12B H 0.8474 0.2300 0.9407 0.073 Uiso 1 1 calc R A 1
C13 C 0.7380(8) 0.2328(5) 0.9865(4) 0.096(4) Uani 1 1 d . A 1
H13A H 0.6958 0.2403 0.9462 0.144 Uiso 1 1 calc R A 1
H13B H 0.7550 0.2938 1.0049 0.144 Uiso 1 1 calc R A 1
H13C H 0.7089 0.1968 1.0206 0.144 Uiso 1 1 calc R A 1
C121 C 0.7389(18) 0.1551(18) 0.9398(13) 0.088(7) Uiso 0.40 1 d P A 2
C14 C 0.7650(6) 0.1062(6) 0.8594(4) 0.0312(18) Uani 0.60 1 d P A 1
H14A H 0.7039 0.1313 0.8653 0.037 Uiso 1 1 calc R A 1
H14B H 0.7994 0.1558 0.8384 0.037 Uiso 1 1 calc R A 1
C15 C 0.7540(7) 0.0324(8) 0.8111(4) 0.092(3) Uani 1 1 d . A 1
H15A H 0.8117 -0.0003 0.8090 0.138 Uiso 1 1 calc R A 1
H15B H 0.7348 0.0578 0.7665 0.138 Uiso 1 1 calc R A 1
H15C H 0.7080 -0.0109 0.8250 0.138 Uiso 1 1 calc R A 1
C141 C 0.7861(15) 0.0150(15) 0.8721(11) 0.072(5) Uiso 0.40 1 d P A 2
C16 C 0.9011(6) 0.0464(7) 0.9332(6) 0.045(2) Uani 0.60 1 d P A 1
H16A H 0.8933 -0.0190 0.9191 0.055 Uiso 1 1 calc R A 1
H16B H 0.9265 0.0464 0.9809 0.055 Uiso 1 1 calc R A 1
C17 C 0.9744(5) 0.0925(6) 0.8883(5) 0.081(3) Uani 1 1 d . A 1
H17A H 0.9504 0.0942 0.8408 0.122 Uiso 1 1 calc R A 1
H17B H 1.0302 0.0559 0.8923 0.122 Uiso 1 1 calc R A 1
H17C H 0.9875 0.1557 0.9042 0.122 Uiso 1 1 calc R A 1
C161 C 0.9033(16) 0.1441(16) 0.9053(11) 0.073(6) Uiso 0.40 1 d P A 2
C18 C 0.2436(4) 0.0503(4) 0.7606(3) 0.0431(14) Uani 1 1 d . . .
H18A H 0.2607 0.0185 0.8039 0.052 Uiso 1 1 calc R . .
H18B H 0.1970 0.0970 0.7692 0.052 Uiso 1 1 calc R . .
C19 C 0.2015(4) -0.0211(4) 0.7101(4) 0.0516(16) Uani 1 1 d . . .
H19A H 0.1810 0.0100 0.6677 0.077 Uiso 1 1 calc R . .
H19B H 0.1498 -0.0509 0.7291 0.077 Uiso 1 1 calc R . .
H19C H 0.2469 -0.0680 0.7012 0.077 Uiso 1 1 calc R . .
C20 C 0.3028(5) 0.1591(4) 0.6726(3) 0.0470(15) Uani 1 1 d . . .
H20A H 0.3583 0.1900 0.6592 0.056 Uiso 1 1 calc R . .
H20B H 0.2823 0.1161 0.6357 0.056 Uiso 1 1 calc R . .
C21 C 0.2298(6) 0.2327(5) 0.6783(4) 0.070(2) Uani 1 1 d . . .
H21A H 0.1733 0.2030 0.6890 0.105 Uiso 1 1 calc R . .
H21B H 0.2201 0.2659 0.6353 0.105 Uiso 1 1 calc R . .
H21C H 0.2493 0.2764 0.7143 0.105 Uiso 1 1 calc R . .
C22 C 0.4022(4) 0.0329(5) 0.7190(4) 0.0539(17) Uani 1 1 d . . .
H22A H 0.3767 -0.0074 0.6819 0.065 Uiso 1 1 calc R . .
H22B H 0.4525 0.0686 0.7017 0.065 Uiso 1 1 calc R . .
C23 C 0.4404(6) -0.0282(6) 0.7772(5) 0.084(3) Uani 1 1 d . . .
H23A H 0.4705 0.0106 0.8127 0.126 Uiso 1 1 calc R . .
H23B H 0.4843 -0.0717 0.7605 0.126 Uiso 1 1 calc R . .
H23C H 0.3910 -0.0628 0.7956 0.126 Uiso 1 1 calc R . .
C24 C 0.3619(5) 0.1635(4) 0.7977(3) 0.0445(14) Uani 1 1 d . . .
H24A H 0.3129 0.2072 0.8069 0.053 Uiso 1 1 calc R . .
H24B H 0.3736 0.1241 0.8383 0.053 Uiso 1 1 calc R . .
C25 C 0.4478(6) 0.2192(6) 0.7874(4) 0.071(2) Uani 1 1 d . . .
H25A H 0.4985 0.1768 0.7828 0.106 Uiso 1 1 calc R . .
H25B H 0.4616 0.2597 0.8265 0.106 Uiso 1 1 calc R . .
H25C H 0.4381 0.2568 0.7464 0.106 Uiso 1 1 calc R . .
C26 C 0.4811(5) 0.1198(4) -0.0060(4) 0.0522(16) Uani 1 1 d . . .
C27 C 0.4518(5) 0.1448(5) 0.0603(4) 0.0584(18) Uani 1 1 d . . .
H27A H 0.4469 0.0888 0.0877 0.088 Uiso 1 1 calc R . .
H27B H 0.3926 0.1754 0.0546 0.088 Uiso 1 1 calc R . .
H27C H 0.4961 0.1869 0.0832 0.088 Uiso 1 1 calc R . .
H10 H 0.528(3) 0.415(3) 0.182(2) 0.010(10) Uiso 1 1 d . . .

loop_
_atom_site_aniso_label
_atom_site_aniso_U_11
_atom_site_aniso_U_22
_atom_site_aniso_U_33
_atom_site_aniso_U_23
_atom_site_aniso_U_13
_atom_site_aniso_U_12
Mo1 0.01582(18) 0.01855(18) 0.02036(18) -0.00032(14) 0.00078(13) 0.00179(14)
Fe1 0.0179(3) 0.0218(3) 0.0296(3) -0.0028(3) -0.0030(3) 0.0035(3)
Fe2 0.0213(3) 0.0236(3) 0.0312(4) -0.0020(3) 0.0013(3) -0.0003(3)
Fe3 0.0250(3) 0.0244(3) 0.0247(3) -0.0033(3) -0.0030(3) 0.0036(3)
S1 0.0209(6) 0.0297(6) 0.0281(6) -0.0034(5) 0.0041(4) 0.0013(5)
S2 0.0251(6) 0.0243(5) 0.0254(6) 0.0024(4) -0.0005(4) 0.0017(5)
S3 0.0250(6) 0.0214(5) 0.0325(6) -0.0036(5) -0.0027(5) 0.0035(4)
S4 0.0220(6) 0.0207(5) 0.0411(7) -0.0052(5) -0.0065(5) 0.0034(4)
Cl1 0.0415(8) 0.0366(7) 0.0454(7) 0.0031(6) 0.0063(6) -0.0082(6)
Cl2 0.0440(8) 0.0439(7) 0.0308(6) -0.0109(6) 0.0000(6) -0.0005(6)
N1 0.0218(19) 0.0221(19) 0.028(2) 0.0011(16) 0.0021(16) 0.0005(15)
N2 0.0193(19) 0.028(2) 0.0260(19) 0.0019(16) -0.0021(15) 0.0015(16)
N3 0.0215(19) 0.0254(19) 0.0243(19) 0.0004(16) 0.0003(15) 0.0016(16)
N4 0.0215(19) 0.026(2) 0.0269(19) -0.0002(16) 0.0002(16) -0.0025(16)
N5 0.0224(19) 0.0234(19) 0.0269(19) 0.0013(16) 0.0002(16) 0.0020(15)
N6 0.0182(18) 0.0225(18) 0.034(2) -0.0002(17) 0.0050(16) 0.0025(15)
N7 0.044(3) 0.027(2) 0.039(2) 0.0059(19) -0.005(2) -0.005(2)
N8 0.037(2) 0.030(2) 0.040(2) -0.0053(19) 0.010(2) -0.0024(19)
N9 0.097(6) 0.060(4) 0.070(4) -0.005(3) 0.003(4) 0.016(4)
B1 0.019(2) 0.025(3) 0.031(3) -0.002(2) -0.001(2) -0.001(2)
C1 0.028(3) 0.031(3) 0.031(2) 0.003(2) 0.002(2) -0.001(2)
C2 0.037(3) 0.037(3) 0.032(3) 0.011(2) 0.006(2) 0.008(2)
C3 0.031(3) 0.033(3) 0.026(2) 0.002(2) -0.002(2) 0.006(2)
C4 0.031(3) 0.021(2) 0.029(2) -0.0017(18) 0.008(2) 0.0039(19)
C5 0.033(3) 0.027(2) 0.036(3) -0.008(2) 0.009(2) -0.002(2)
C6 0.027(2) 0.028(2) 0.029(2) -0.006(2) 0.0011(19) -0.005(2)
C7 0.031(3) 0.029(2) 0.028(2) -0.001(2) 0.008(2) 0.006(2)
C8 0.041(3) 0.029(3) 0.040(3) 0.004(2) 0.020(2) 0.009(2)
C9 0.021(2) 0.030(2) 0.043(3) 0.000(2) 0.009(2) 0.003(2)
C10 0.034(4) 0.019(4) 0.035(4) 0.002(3) 0.008(4) 0.001(3)
C11 0.086(6) 0.055(4) 0.058(4) 0.013(4) 0.013(4) -0.009(4)
C12 0.075(6) 0.044(5) 0.062(5) 0.007(4) -0.011(5) -0.020(5)
C13 0.192(12) 0.038(4) 0.064(5) -0.013(4) 0.054(6) -0.001(6)
C14 0.037(5) 0.025(4) 0.031(4) 0.003(3) 0.001(4) 0.002(4)
C15 0.092(7) 0.137(9) 0.045(4) -0.026(5) -0.007(4) -0.010(6)
C16 0.032(5) 0.048(6) 0.056(6) 0.014(5) 0.004(4) 0.005(4)
C17 0.050(5) 0.084(6) 0.110(7) 0.035(5) 0.016(5) -0.003(4)
C18 0.035(3) 0.045(3) 0.050(3) 0.004(3) 0.008(3) -0.003(3)
C19 0.035(3) 0.042(3) 0.078(5) 0.002(3) 0.003(3) -0.005(3)
C20 0.069(4) 0.040(3) 0.033(3) -0.005(2) 0.010(3) -0.012(3)
C21 0.115(7) 0.049(4) 0.043(4) -0.002(3) -0.003(4) 0.012(4)
C22 0.034(3) 0.051(4) 0.078(5) -0.027(3) 0.010(3) 0.001(3)
C23 0.059(5) 0.060(5) 0.127(8) -0.022(5) -0.031(5) 0.023(4)
C24 0.057(4) 0.039(3) 0.038(3) -0.007(3) 0.007(3) -0.002(3)
C25 0.091(6) 0.063(5) 0.057(4) -0.016(4) 0.004(4) -0.037(4)
C26 0.054(4) 0.030(3) 0.072(5) -0.002(3) -0.002(4) 0.004(3)
C27 0.066(5) 0.039(3) 0.072(5) -0.001(3) 0.015(4) 0.010(3)

loop_
_atom_type_symbol
_atom_type_description
_atom_type_scat_dispersion_real
_atom_type_scat_dispersion_imag
_atom_type_scat_source
Mo Mo -1.6832 0.6857 'International Tables Vol C Tables 4.2.6.8 and 6.1.1.4'
Fe Fe 0.3463 0.8444 'International Tables Vol C Tables 4.2.6.8 and 6.1.1.4'
S S 0.1246 0.1234 'International Tables Vol C Tables 4.2.6.8 and 6.1.1.4'
Cl Cl 0.1484 0.1585 'International Tables Vol C Tables 4.2.6.8 and 6.1.1.4'
N N 0.0061 0.0033 'International Tables Vol C Tables 4.2.6.8 and 6.1.1.4'
B B 0.0013 0.0007 'International Tables Vol C Tables 4.2.6.8 and 6.1.1.4'
C C 0.0033 0.0016 'International Tables Vol C Tables 4.2.6.8 and 6.1.1.4'
H H 0.0000 0.0000 'International Tables Vol C Tables 4.2.6.8 and 6.1.1.4'

loop_
_geom_angle_atom_site_label_1
_geom_angle_atom_site_label_2
_geom_angle_atom_site_label_3
_geom_angle
_geom_angle_site_symmetry_1
_geom_angle_site_symmetry_3
N1 Mo1 N5 79.92(14) . .
N1 Mo1 N3 80.83(14) . .
N5 Mo1 N3 79.57(14) . .
N1 Mo1 S2 163.15(10) . .
N5 Mo1 S2 85.37(10) . .
N3 Mo1 S2 88.50(10) . .
N1 Mo1 S3 85.63(10) . .
N5 Mo1 S3 89.99(10) . .
N3 Mo1 S3 164.14(10) . .
S2 Mo1 S3 102.65(4) . .
N1 Mo1 S1 89.21(10) . .
N5 Mo1 S1 162.83(10) . .
N3 Mo1 S1 85.64(10) . .
S2 Mo1 S1 103.03(4) . .
S3 Mo1 S1 102.48(4) . .
N1 Mo1 Fe1 141.64(10) . .
N5 Mo1 Fe1 137.65(10) . .
N3 Mo1 Fe1 96.59(10) . .
S2 Mo1 Fe1 52.28(3) . .
S3 Mo1 Fe1 99.15(3) . .
S1 Mo1 Fe1 52.51(3) . .
N1 Mo1 Fe3 137.88(10) . .
N5 Mo1 Fe3 99.69(10) . .
N3 Mo1 Fe3 140.98(10) . .
S2 Mo1 Fe3 52.82(3) . .
S3 Mo1 Fe3 52.30(3) . .
S1 Mo1 Fe3 97.28(4) . .
Fe1 Mo1 Fe3 57.77(2) . .
N1 Mo1 Fe2 98.94(10) . .
N5 Mo1 Fe2 142.36(10) . .
N3 Mo1 Fe2 137.79(10) . .
S2 Mo1 Fe2 97.72(3) . .
S3 Mo1 Fe2 52.61(3) . .
S1 Mo1 Fe2 52.23(3) . .
Fe1 Mo1 Fe2 57.94(2) . .
Fe3 Mo1 Fe2 56.33(2) . .
S2 Fe1 S1 110.09(5) . .
S2 Fe1 S4 109.33(5) . .
S1 Fe1 S4 115.07(5) . .
S2 Fe1 S4 106.39(5) . 3_565
S1 Fe1 S4 106.50(5) . 3_565
S4 Fe1 S4 109.07(4) . 3_565
S2 Fe1 Fe3 55.22(4) . .
S1 Fe1 Fe3 102.81(4) . .
S4 Fe1 Fe3 142.09(5) . .
S4 Fe1 Fe3 55.68(4) 3_565 .
S2 Fe1 Fe2 103.37(4) . .
S1 Fe1 Fe2 54.51(4) . .
S4 Fe1 Fe2 147.05(5) . .
S4 Fe1 Fe2 56.22(4) 3_565 .
Fe3 Fe1 Fe2 58.59(3) . .
S2 Fe1 Mo1 56.03(3) . .
S1 Fe1 Mo1 56.07(3) . .
S4 Fe1 Mo1 144.04(4) . .
S4 Fe1 Mo1 106.73(4) 3_565 .
Fe3 Fe1 Mo1 61.32(2) . .
Fe2 Fe1 Mo1 61.42(2) . .
S2 Fe1 Fe1 121.79(5) . 3_565
S1 Fe1 Fe1 127.29(5) . 3_565
S4 Fe1 Fe1 56.92(4) . 3_565
S4 Fe1 Fe1 52.15(3) 3_565 3_565
Fe3 Fe1 Fe1 99.17(4) . 3_565
Fe2 Fe1 Fe1 102.01(4) . 3_565
Mo1 Fe1 Fe1 158.65(4) . 3_565
S1 Fe2 S3 108.63(5) . .
S1 Fe2 Cl1 113.85(6) . .
S3 Fe2 Cl1 108.00(5) . .
S1 Fe2 S4 107.33(5) . 3_565
S3 Fe2 S4 108.13(5) . 3_565
Cl1 Fe2 S4 110.75(5) . 3_565
S1 Fe2 Fe3 104.36(4) . .
S3 Fe2 Fe3 55.23(4) . .
Cl1 Fe2 Fe3 141.74(5) . .
S4 Fe2 Fe3 56.65(4) 3_565 .
S1 Fe2 Fe1 54.48(4) . .
S3 Fe2 Fe1 103.67(4) . .
Cl1 Fe2 Fe1 148.32(5) . .
S4 Fe2 Fe1 57.14(3) 3_565 .
Fe3 Fe2 Fe1 60.47(3) . .
S1 Fe2 Mo1 55.73(3) . .
S3 Fe2 Mo1 55.55(3) . .
Cl1 Fe2 Mo1 142.28(5) . .
S4 Fe2 Mo1 106.83(4) 3_565 .
Fe3 Fe2 Mo1 61.64(2) . .
Fe1 Fe2 Mo1 60.64(2) . .
S3 Fe3 S2 108.70(5) . .
S3 Fe3 Cl2 105.76(5) . .
S2 Fe3 Cl2 118.62(6) . .
S3 Fe3 S4 109.69(5) . 3_565
S2 Fe3 S4 107.27(5) . 3_565
Cl2 Fe3 S4 106.61(5) . 3_565
S3 Fe3 Fe2 55.88(4) . .
S2 Fe3 Fe2 104.54(4) . .
Cl2 Fe3 Fe2 136.83(5) . .
S4 Fe3 Fe2 57.67(4) 3_565 .
S3 Fe3 Fe1 104.56(4) . .
S2 Fe3 Fe1 54.25(4) . .
Cl2 Fe3 Fe1 149.27(5) . .
S4 Fe3 Fe1 57.60(3) 3_565 .
Fe2 Fe3 Fe1 60.94(3) . .
S3 Fe3 Mo1 55.86(3) . .
S2 Fe3 Mo1 55.62(3) . .
Cl2 Fe3 Mo1 144.83(5) . .
S4 Fe3 Mo1 107.95(4) 3_565 .
Fe2 Fe3 Mo1 62.02(2) . .
Fe1 Fe3 Mo1 60.91(2) . .
Fe1 S1 Fe2 71.02(4) . .
Fe1 S1 Mo1 71.42(4) . .
Fe2 S1 Mo1 72.04(4) . .
Fe1 S2 Fe3 70.53(4) . .
Fe1 S2 Mo1 71.69(4) . .
Fe3 S2 Mo1 71.55(4) . .
Fe3 S3 Fe2 68.89(4) . .
Fe3 S3 Mo1 71.84(4) . .
Fe2 S3 Mo1 71.83(4) . .
Fe1 S4 Fe3 122.92(6) . 3_565
Fe1 S4 Fe2 126.63(6) . 3_565
Fe3 S4 Fe2 65.68(4) 3_565 3_565
Fe1 S4 Fe1 70.93(4) . 3_565
Fe3 S4 Fe1 66.72(4) 3_565 3_565
Fe2 S4 Fe1 66.64(4) 3_565 3_565
C1 N1 N2 106.2(4) . .
C1 N1 Mo1 131.0(3) . .
N2 N1 Mo1 122.4(3) . .
C3 N2 N1 109.6(4) . .
C3 N2 B1 130.4(4) . .
N1 N2 B1 120.0(4) . .
C4 N3 N4 106.8(4) . .
C4 N3 Mo1 130.5(3) . .
N4 N3 Mo1 122.2(3) . .
C6 N4 N3 109.3(4) . .
C6 N4 B1 130.8(4) . .
N3 N4 B1 119.9(4) . .
C7 N5 N6 106.4(4) . .
C7 N5 Mo1 131.1(3) . .
N6 N5 Mo1 122.0(3) . .
C9 N6 N5 109.3(4) . .
C9 N6 B1 130.4(4) . .
N5 N6 B1 120.3(4) . .
C121 N7 C16 161.5(12) . .
C121 N7 C14 74.5(11) . .
C16 N7 C14 115.8(6) . .
C121 N7 C10 80.7(11) . .
C16 N7 C10 109.0(6) . .
C14 N7 C10 106.7(5) . .
C121 N7 C101 118.3(13) . .
C16 N7 C101 58.3(8) . .
C14 N7 C101 156.8(9) . .
C10 N7 C101 60.3(8) . .
C121 N7 C12 50.4(11) . .
C16 N7 C12 111.1(7) . .
C14 N7 C12 107.0(5) . .
C10 N7 C12 106.8(6) . .
C101 N7 C12 95.5(8) . .
C121 N7 C141 113.4(14) . .
C16 N7 C141 84.3(10) . .
C14 N7 C141 51.7(8) . .
C10 N7 C141 80.6(9) . .
C101 N7 C141 105.4(11) . .
C12 N7 C141 158.6(9) . .
C121 N7 C161 110.5(13) . .
C16 N7 C161 57.0(9) . .
C14 N7 C161 87.9(9) . .
C10 N7 C161 163.9(9) . .
C101 N7 C161 103.6(11) . .
C12 N7 C161 74.3(9) . .
C141 N7 C161 104.2(11) . .
C22 N8 C24 111.4(5) . .
C22 N8 C18 111.9(5) . .
C24 N8 C18 105.6(4) . .
C22 N8 C20 106.1(5) . .
C24 N8 C20 111.4(4) . .
C18 N8 C20 110.5(5) . .
N4 B1 N6 108.3(4) . .
N4 B1 N2 108.2(4) . .
N6 B1 N2 108.4(4) . .
N1 C1 C2 110.5(5) . .
C3 C2 C1 104.9(4) . .
N2 C3 C2 108.7(4) . .
N3 C4 C5 110.0(4) . .
C6 C5 C4 105.4(4) . .
N4 C6 C5 108.5(4) . .
N5 C7 C8 110.1(5) . .
C9 C8 C7 105.9(4) . .
N6 C9 C8 108.2(5) . .
C11 C10 N7 117.2(7) . .
C13 C12 N7 122.9(8) . .
C15 C14 N7 120.9(7) . .
N7 C16 C17 117.2(7) . .
C19 C18 N8 115.0(5) . .
C21 C20 N8 116.1(5) . .
C23 C22 N8 114.8(6) . .
C25 C24 N8 115.2(5) . .
N9 C26 C27 179.2(8) . .

loop_
_geom_bond_atom_site_label_1
_geom_bond_atom_site_label_2
_geom_bond_distance
_geom_bond_site_symmetry_2
Mo1 N1 2.243(4) .
Mo1 N5 2.246(4) .
Mo1 N3 2.248(4) .
Mo1 S2 2.3817(12) .
Mo1 S3 2.3843(12) .
Mo1 S1 2.3866(12) .
Mo1 Fe1 2.7266(8) .
Mo1 Fe3 2.7375(8) .
Mo1 Fe2 2.7472(8) .
Fe1 S2 2.2718(14) .
Fe1 S1 2.2822(14) .
Fe1 S4 2.2862(13) .
Fe1 S4 2.4262(13) 3_565
Fe1 Fe3 2.6394(9) .
Fe1 Fe2 2.6515(10) .
Fe1 Fe1 2.7366(13) 3_565
Fe2 S1 2.2830(14) .
Fe2 S3 2.2974(14) .
Fe2 Cl1 2.3243(15) .
Fe2 S4 2.4007(14) 3_565
Fe2 Fe3 2.5889(10) .
Fe3 S3 2.2796(14) .
Fe3 S2 2.2992(13) .
Fe3 Cl2 2.3059(14) .
Fe3 S4 2.3731(14) 3_565
S4 Fe3 2.3731(14) 3_565
S4 Fe2 2.4007(14) 3_565
S4 Fe1 2.4262(13) 3_565
N1 C1 1.333(6) .
N1 N2 1.363(5) .
N2 C3 1.343(6) .
N2 B1 1.541(7) .
N3 C4 1.332(6) .
N3 N4 1.362(5) .
N4 C6 1.343(6) .
N4 B1 1.535(6) .
N5 C7 1.339(6) .
N5 N6 1.363(5) .
N6 C9 1.348(6) .
N6 B1 1.539(7) .
N7 C121 1.42(3) .
N7 C16 1.437(10) .
N7 C14 1.510(9) .
N7 C10 1.562(9) .
N7 C101 1.57(2) .
N7 C12 1.567(10) .
N7 C141 1.57(2) .
N7 C161 1.65(2) .
N8 C22 1.508(7) .
N8 C24 1.515(7) .
N8 C18 1.521(7) .
N8 C20 1.527(7) .
N9 C26 1.152(9) .
C1 C2 1.391(7) .
C2 C3 1.366(8) .
C4 C5 1.387(7) .
C5 C6 1.368(7) .
C7 C8 1.374(7) .
C8 C9 1.364(8) .
C10 C11 1.451(10) .
C12 C13 1.358(13) .
C14 C15 1.405(11) .
C16 C17 1.571(12) .
C18 C19 1.504(9) .
C20 C21 1.496(10) .
C22 C23 1.494(11) .
C24 C25 1.501(9) .
C26 C27 1.432(10) .
